data_4070057
loop_
_publ_author_name
'Kirillov, Alexander M.'
'Smole\'nski, Piotr'
'Ma, Zhen'
'da Silva, M. F\'atima C. Guedes'
'Haukka, Matti'
'Pombeiro, Armando J. L.'

_publ_section_title
;
 Copper(I) Iodide Complexes Derived
 fromN-Alkyl-1,3,5-triaza-7-phosphaadamantanes: Synthesis, Crystal
 Structures, Photoluminescence, and Identification of the Unprecedented
 {Cu3I5}2&#x2212;Cluster
;
_journal_issue 22
_journal_name_full Organometallics
_journal_page_first 6425
_journal_paper_doi 10.1021/om900591q
_journal_volume 28
_journal_year 2009
_chemical_formula_moiety 'C24 H51 Cu I N9 P3, 3(H2 O), 3(I)'
_chemical_formula_sum 'C24 H57 Cu I4 N9 O3 P3'
_chemical_formula_weight 1183.84
_chemical_name_systematic
;
 ?
;
_space_group_IT_number 161
_symmetry_cell_setting trigonal
_symmetry_space_group_name_Hall 'R 3 -2"c'
_symmetry_space_group_name_H-M 'R 3 c :H'
_atom_sites_solution_hydrogens geom
_atom_sites_solution_primary direct
_atom_sites_solution_secondary difmap
_audit_creation_method SHELXL-97
_cell_angle_alpha 90.00
_cell_angle_beta 90.00
_cell_angle_gamma 120.00
_cell_formula_units_Z 6
_cell_length_a 21.059(1)
_cell_length_b 21.059
_cell_length_c 15.2873(7)
_cell_measurement_reflns_used 7021
_cell_measurement_temperature 150(2)
_cell_measurement_theta_max 33.3934
_cell_measurement_theta_min 2.8895
_cell_volume 5871.3(4)
_computing_cell_refinement 'Bruker SMART'
_computing_data_collection 'Bruker SMART'
_computing_data_reduction 'Bruker SAINT'
_computing_molecular_graphics 'Ortep-3 for Windows (Farrugia, 1997)'
_computing_publication_material 'WinGX publication routines (Farrugia, 1999)'
_computing_structure_refinement 'SHELXL-97 (Sheldrick, 2008)'
_computing_structure_solution 'SIR97 (Giacovazzo et al, 1997)'
_diffrn_ambient_temperature 150(2)
_diffrn_measured_fraction_theta_full 1.000
_diffrn_measured_fraction_theta_max 1.000
_diffrn_measurement_device_type 'CCD area detector'
_diffrn_measurement_method 'phi and omega scans'
_diffrn_radiation_monochromator graphite
_diffrn_radiation_source 'fine-focus sealed tube'
_diffrn_radiation_type MoK\a
_diffrn_radiation_wavelength 0.71069
_diffrn_reflns_av_R_equivalents 0.0482
_diffrn_reflns_av_sigmaI/netI 0.0295
_diffrn_reflns_limit_h_max 31
_diffrn_reflns_limit_h_min -31
_diffrn_reflns_limit_k_max 31
_diffrn_reflns_limit_k_min -31
_diffrn_reflns_limit_l_max 23
_diffrn_reflns_limit_l_min -19
_diffrn_reflns_number 34154
_diffrn_reflns_theta_full 32.44
_diffrn_reflns_theta_max 32.44
_diffrn_reflns_theta_min 2.89
_exptl_absorpt_coefficient_mu 3.875
_exptl_absorpt_correction_T_max 0.7369
_exptl_absorpt_correction_T_min 0.5894
_exptl_absorpt_correction_type multi-scan
_exptl_absorpt_process_details sadabs
_exptl_crystal_colour colourless
_exptl_crystal_density_diffrn 2.009
_exptl_crystal_density_method 'not measured'
_exptl_crystal_description needle
_exptl_crystal_F_000 3444
_exptl_crystal_size_max 0.30
_exptl_crystal_size_mid 0.12
_exptl_crystal_size_min 0.08
_refine_diff_density_max 1.519
_refine_diff_density_min -0.845
_refine_diff_density_rms 0.137
_refine_ls_abs_structure_details 'Flack H D (1983), Acta Cryst. A39, 876-881'
_refine_ls_abs_structure_Flack 0.002(17)
_refine_ls_extinction_method none
_refine_ls_goodness_of_fit_ref 1.033
_refine_ls_hydrogen_treatment constr
_refine_ls_matrix_type full
_refine_ls_number_parameters 133
_refine_ls_number_reflns 4563
_refine_ls_number_restraints 2
_refine_ls_restrained_S_all 1.033
_refine_ls_R_factor_all 0.0314
_refine_ls_R_factor_gt 0.0279
_refine_ls_shift/su_max 0.002
_refine_ls_shift/su_mean 0.000
_refine_ls_structure_factor_coef Fsqd
_refine_ls_weighting_details 'calc w=1/[\s^2^(Fo^2^)+(0.0449P)^2^+0.0000P] where P=(Fo^2^+2Fc^2^)/3'
_refine_ls_weighting_scheme calc
_refine_ls_wR_factor_gt 0.0684
_refine_ls_wR_factor_ref 0.0698
_reflns_number_gt 4286
_reflns_number_total 4563
_reflns_threshold_expression >2sigma(I)
_cod_data_source_file om900591q_si_001.cif
_cod_data_source_block compound2
_cod_depositor_comments
;
The following automatic conversions were performed:

'_symmetry_cell_setting' value 'TRIGONAL' changed to 'trigonal'
according to /home/saulius/struct/CIF-dictionaries/cif_core.dic
dictionary named 'cif_core.dic' version 2.4.2 from 2011-04-26.

Automatic conversion script
Id: cif_fix_values 1715 2011-07-08 13:25:40Z adriana 
;
_cod_original_cell_volume 5871.2(3)
_cod_original_sg_symbol_H-M 'R 3 c:H'
_cod_database_code 4070057

loop_
_symmetry_equiv_pos_as_xyz
'x, y, z'
'-y, x-y, z'
'-x+y, -x, z'
'-x+y, y, z+1/2'
'x, x-y, z+1/2'
'-y, -x, z+1/2'
'x+2/3, y+1/3, z+1/3'
'-y+2/3, x-y+1/3, z+1/3'
'-x+y+2/3, -x+1/3, z+1/3'
'-x+y+2/3, y+1/3, z+5/6'
'x+2/3, x-y+1/3, z+5/6'
'-y+2/3, -x+1/3, z+5/6'
'x+1/3, y+2/3, z+2/3'
'-y+1/3, x-y+2/3, z+2/3'
'-x+y+1/3, -x+2/3, z+2/3'
'-x+y+1/3, y+2/3, z+7/6'
'x+1/3, x-y+2/3, z+7/6'
'-y+1/3, -x+2/3, z+7/6'

loop_
_atom_site_label
_atom_site_type_symbol
_atom_site_fract_x
_atom_site_fract_y
_atom_site_fract_z
_atom_site_U_iso_or_equiv
_atom_site_adp_type
_atom_site_occupancy
_atom_site_symmetry_multiplicity
_atom_site_calc_flag
_atom_site_refinement_flags
C8 C 0.19491(17) 0.12327(17) 0.2618(2) 0.0165(6) Uani 1 1 d .
H8A H 0.2042 0.0872 0.2923 0.020 Uiso 1 1 calc R
H8B H 0.1974 0.1165 0.1981 0.020 Uiso 1 1 calc R
C9 C 0.12117(16) 0.13762(16) 0.4053(2) 0.0128(5) Uani 1 1 d .
H9A H 0.0784 0.1394 0.4294 0.015 Uiso 1 1 calc R
H9B H 0.1280 0.1020 0.4404 0.015 Uiso 1 1 calc R
C10 C 0.25614(16) 0.21018(18) 0.3782(2) 0.0145(5) Uani 1 1 d .
H10A H 0.3008 0.2575 0.3912 0.017 Uiso 1 1 calc R
H10B H 0.2605 0.1710 0.4085 0.017 Uiso 1 1 calc R
C11 C 0.17966(18) 0.26898(17) 0.3596(2) 0.0165(6) Uani 1 1 d .
H11A H 0.1338 0.2678 0.3772 0.020 Uiso 1 1 calc R
H11B H 0.2211 0.3185 0.3727 0.020 Uiso 1 1 calc R
C12 C 0.10935(19) 0.18880(17) 0.2398(2) 0.0167(6) Uani 1 1 d .
H12A H 0.1087 0.1841 0.1753 0.020 Uiso 1 1 calc R
H12B H 0.0665 0.1933 0.2571 0.020 Uiso 1 1 calc R
C14 C 0.19871(18) 0.23857(18) 0.5080(2) 0.0172(6) Uani 1 1 d .
H14A H 0.1552 0.2415 0.5264 0.021 Uiso 1 1 calc R
H14B H 0.2418 0.2886 0.5110 0.021 Uiso 1 1 calc R
C15 C 0.24300(19) 0.25410(18) 0.2398(2) 0.0191(6) Uani 1 1 d .
H15A H 0.2867 0.3027 0.2509 0.023 Uiso 1 1 calc R
H15B H 0.2404 0.2447 0.1761 0.023 Uiso 1 1 calc R
N6 N 0.17764(16) 0.25580(15) 0.26686(19) 0.0171(5) Uani 1 1 d .
N7 N 0.18818(14) 0.21201(14) 0.41378(17) 0.0121(4) Uani 1 1 d .
N20 N 0.25165(14) 0.19734(15) 0.28617(18) 0.0153(5) Uani 1 1 d .
O5 O 0.38842(16) 0.32080(16) 0.0994(2) 0.0287(6) Uani 1 1 d D
P4 P 0.10196(4) 0.10573(4) 0.29037(5) 0.01207(13) Uani 1 1 d .
I2 I 0.461299(12) 0.352699(12) 0.312760(17) 0.02287(6) Uani 1 1 d .
Cu3 Cu 0.0000 0.0000 0.25919(4) 0.01143(11) Uani 1 3 d S
I1 I 0.0000 0.0000 0.08687(2) 0.01639(7) Uani 1 3 d S
C2 C 0.2099(2) 0.1892(2) 0.5716(2) 0.0233(7) Uani 1 1 d .
H2A H 0.2167 0.2094 0.6309 0.035 Uiso 1 1 calc R
H2B H 0.2534 0.1866 0.5544 0.035 Uiso 1 1 calc R
H2C H 0.1668 0.1399 0.5705 0.035 Uiso 1 1 calc R
H5B H 0.3957 0.3224 0.1555 0.035 Uiso 1 1 d .
H5A H 0.3460 0.2886 0.0716 0.035 Uiso 1 1 d D

loop_
_atom_site_aniso_label
_atom_site_aniso_U_11
_atom_site_aniso_U_22
_atom_site_aniso_U_33
_atom_site_aniso_U_23
_atom_site_aniso_U_13
_atom_site_aniso_U_12
C8 0.0178(13) 0.0165(13) 0.0151(14) -0.0044(11) 0.0017(11) 0.0086(11)
C9 0.0134(12) 0.0133(12) 0.0108(12) 0.0002(9) 0.0009(9) 0.0058(10)
C10 0.0111(12) 0.0170(13) 0.0131(13) -0.0010(10) -0.0002(10) 0.0053(10)
C11 0.0198(14) 0.0116(12) 0.0184(14) 0.0004(10) -0.0029(11) 0.0081(11)
C12 0.0200(14) 0.0155(13) 0.0139(14) -0.0004(11) -0.0056(11) 0.0085(12)
C14 0.0161(13) 0.0190(14) 0.0118(13) -0.0042(11) -0.0003(10) 0.0054(11)
C15 0.0220(15) 0.0175(14) 0.0112(13) 0.0024(11) 0.0002(11) 0.0049(12)
N6 0.0208(13) 0.0128(11) 0.0132(12) 0.0014(9) -0.0029(10) 0.0050(10)
N7 0.0116(10) 0.0135(11) 0.0078(11) -0.0015(8) -0.0006(8) 0.0037(9)
N20 0.0141(11) 0.0171(11) 0.0127(12) 0.0007(9) 0.0031(9) 0.0063(9)
O5 0.0287(14) 0.0315(14) 0.0268(14) 0.0013(11) -0.0004(11) 0.0157(12)
P4 0.0126(3) 0.0118(3) 0.0108(3) -0.0005(3) -0.0016(2) 0.0054(3)
I2 0.01977(10) 0.02286(11) 0.02258(10) -0.00195(9) 0.00136(8) 0.00810(8)
Cu3 0.01135(16) 0.01135(16) 0.0116(3) 0.000 0.000 0.00568(8)
I1 0.01976(10) 0.01976(10) 0.00965(13) 0.000 0.000 0.00988(5)
C2 0.0276(17) 0.0249(16) 0.0110(14) -0.0010(12) -0.0022(12) 0.0084(14)

loop_
_atom_type_symbol
_atom_type_description
_atom_type_scat_dispersion_real
_atom_type_scat_dispersion_imag
_atom_type_scat_source
C C 0.0033 0.0016 'International Tables Vol C Tables 4.2.6.8 and 6.1.1.4'
H H 0.0000 0.0000 'International Tables Vol C Tables 4.2.6.8 and 6.1.1.4'
N N 0.0061 0.0033 'International Tables Vol C Tables 4.2.6.8 and 6.1.1.4'
O O 0.0106 0.0060 'International Tables Vol C Tables 4.2.6.8 and 6.1.1.4'
P P 0.1023 0.0942 'International Tables Vol C Tables 4.2.6.8 and 6.1.1.4'
Cu Cu 0.3201 1.2651 'International Tables Vol C Tables 4.2.6.8 and 6.1.1.4'
I I -0.4742 1.8119 'International Tables Vol C Tables 4.2.6.8 and 6.1.1.4'

loop_
_geom_angle_atom_site_label_1
_geom_angle_atom_site_label_2
_geom_angle_atom_site_label_3
_geom_angle
_geom_angle_site_symmetry_1
_geom_angle_site_symmetry_3
N20 C8 P4 111.8(2) . .
N20 C8 H8A 109.3 . .
P4 C8 H8A 109.3 . .
N20 C8 H8B 109.3 . .
P4 C8 H8B 109.3 . .
H8A C8 H8B 107.9 . .
N7 C9 P4 112.4(2) . .
N7 C9 H9A 109.1 . .
P4 C9 H9A 109.1 . .
N7 C9 H9B 109.1 . .
P4 C9 H9B 109.1 . .
H9A C9 H9B 107.9 . .
N20 C10 N7 112.1(2) . .
N20 C10 H10A 109.2 . .
N7 C10 H10A 109.2 . .
N20 C10 H10B 109.2 . .
N7 C10 H10B 109.2 . .
H10A C10 H10B 107.9 . .
N6 C11 N7 112.5(3) . .
N6 C11 H11A 109.1 . .
N7 C11 H11A 109.1 . .
N6 C11 H11B 109.1 . .
N7 C11 H11B 109.1 . .
H11A C11 H11B 107.8 . .
N6 C12 P4 111.5(2) . .
N6 C12 H12A 109.3 . .
P4 C12 H12A 109.3 . .
N6 C12 H12B 109.3 . .
P4 C12 H12B 109.3 . .
H12A C12 H12B 108.0 . .
N7 C14 C2 113.4(3) . .
N7 C14 H14A 108.9 . .
C2 C14 H14A 108.9 . .
N7 C14 H14B 108.9 . .
C2 C14 H14B 108.9 . .
H14A C14 H14B 107.7 . .
N6 C15 N20 112.6(3) . .
N6 C15 H15A 109.1 . .
N20 C15 H15A 109.1 . .
N6 C15 H15B 109.1 . .
N20 C15 H15B 109.1 . .
H15A C15 H15B 107.8 . .
C11 N6 C15 110.3(3) . .
C11 N6 C12 112.2(3) . .
C15 N6 C12 112.1(3) . .
C9 N7 C14 110.7(2) . .
C9 N7 C11 110.6(2) . .
C14 N7 C11 106.0(2) . .
C9 N7 C10 110.0(2) . .
C14 N7 C10 112.0(2) . .
C11 N7 C10 107.4(2) . .
C10 N20 C8 113.2(3) . .
C10 N20 C15 110.1(3) . .
C8 N20 C15 112.1(3) . .
H5B O5 H5A 125.3 . .
C12 P4 C9 98.85(14) . .
C12 P4 C8 97.61(15) . .
C9 P4 C8 97.67(14) . .
C12 P4 Cu3 115.95(11) . .
C9 P4 Cu3 119.30(10) . .
C8 P4 Cu3 122.70(10) . .
P4 Cu3 P4 115.598(18) . 3
P4 Cu3 P4 115.598(18) . 2
P4 Cu3 P4 115.598(18) 3 2
P4 Cu3 I1 102.29(3) . .
P4 Cu3 I1 102.29(3) 3 .
P4 Cu3 I1 102.29(3) 2 .
C14 C2 H2A 109.5 . .
C14 C2 H2B 109.5 . .
H2A C2 H2B 109.5 . .
C14 C2 H2C 109.5 . .
H2A C2 H2C 109.5 . .
H2B C2 H2C 109.5 . .

loop_
_geom_bond_atom_site_label_1
_geom_bond_atom_site_label_2
_geom_bond_distance
_geom_bond_site_symmetry_2
C8 N20 1.461(4) .
C8 P4 1.853(3) .
C8 H8A 0.9900 .
C8 H8B 0.9900 .
C9 N7 1.500(4) .
C9 P4 1.852(3) .
C9 H9A 0.9900 .
C9 H9B 0.9900 .
C10 N20 1.427(4) .
C10 N7 1.549(4) .
C10 H10A 0.9900 .
C10 H10B 0.9900 .
C11 N6 1.442(4) .
C11 N7 1.540(4) .
C11 H11A 0.9900 .
C11 H11B 0.9900 .
C12 N6 1.483(4) .
C12 P4 1.847(3) .
C12 H12A 0.9900 .
C12 H12B 0.9900 .
C14 N7 1.520(4) .
C14 C2 1.526(5) .
C14 H14A 0.9900 .
C14 H14B 0.9900 .
C15 N6 1.455(5) .
C15 N20 1.477(4) .
C15 H15A 0.9900 .
C15 H15B 0.9900 .
O5 H5B 0.868 .
O5 H5A 0.913 .
P4 Cu3 2.2393(8) .
Cu3 P4 2.2393(8) 3
Cu3 P4 2.2393(8) 2
Cu3 I1 2.6343(7) .
C2 H2A 0.9800 .
C2 H2B 0.9800 .
C2 H2C 0.9800 .

loop_
_geom_torsion_atom_site_label_1
_geom_torsion_atom_site_label_2
_geom_torsion_atom_site_label_3
_geom_torsion_atom_site_label_4
_geom_torsion
_geom_torsion_site_symmetry_4
N7 C11 N6 C15 -56.4(3) .
N7 C11 N6 C12 69.4(3) .
N20 C15 N6 C11 58.4(3) .
N20 C15 N6 C12 -67.5(3) .
P4 C12 N6 C11 -63.2(3) .
P4 C12 N6 C15 61.6(3) .
P4 C9 N7 C14 175.7(2) .
P4 C9 N7 C11 58.6(3) .
P4 C9 N7 C10 -59.9(3) .
C2 C14 N7 C9 61.3(4) .
C2 C14 N7 C11 -178.7(3) .
C2 C14 N7 C10 -61.9(3) .
N6 C11 N7 C9 -66.7(3) .
N6 C11 N7 C14 173.3(3) .
N6 C11 N7 C10 53.4(3) .
N20 C10 N7 C9 66.3(3) .
N20 C10 N7 C14 -170.1(3) .
N20 C10 N7 C11 -54.2(3) .
N7 C10 N20 C8 -69.0(3) .
N7 C10 N20 C15 57.3(3) .
P4 C8 N20 C10 63.7(3) .
P4 C8 N20 C15 -61.5(3) .
N6 C15 N20 C10 -59.3(3) .
N6 C15 N20 C8 67.7(3) .
N6 C12 P4 C9 49.4(3) .
N6 C12 P4 C8 -49.6(3) .
N6 C12 P4 Cu3 178.24(19) .
N7 C9 P4 C12 -48.8(2) .
N7 C9 P4 C8 50.2(2) .
N7 C9 P4 Cu3 -175.35(16) .
N20 C8 P4 C12 50.1(3) .
N20 C8 P4 C9 -50.0(2) .
N20 C8 P4 Cu3 177.70(17) .
C12 P4 Cu3 P4 164.62(13) 3
C9 P4 Cu3 P4 -77.39(12) 3
C8 P4 Cu3 P4 45.45(15) 3
C12 P4 Cu3 P4 -55.85(14) 2
C9 P4 Cu3 P4 62.14(12) 2
C8 P4 Cu3 P4 -175.03(13) 2
C12 P4 Cu3 I1 54.39(13) .
C9 P4 Cu3 I1 172.38(11) .
C8 P4 Cu3 I1 -64.79(13) .
